data_2233879
loop_
_publ_author_name
'Chen, Li-Juan'
'Yang, Ming-Xing'
'Huang, Hua'
'Chen, Xiao-Hua'
'Lin, Shen'

_publ_section_title
;
 Bis[[aqua(1<i>H</i>-imidazo[4,5-<i>f</i>][1,10]phenanthroline-\k^2^<i>N</i>^6^,<i>N</i>^7^)cadmium]bis(\m-pyridine-2,3-dicarboxylato)-\k^3^<i>N</i>,<i>O</i>^2^:<i>O</i>^3^;\k^3^<i>O</i>^3^:<i>N</i>,<i>O</i>^2^]
;
_journal_coeditor_code HY2513
_journal_issue 3
_journal_name_full 'Acta Crystallographica Section E'
_journal_page_first m301
_journal_paper_doi 10.1107/S160053681200579X
_journal_volume 68
_journal_year 2012
_chemical_formula_iupac '[Cd2 (C7 H3 N O4)2 (C13 H8 N4)2 (H2 O)2]'
_chemical_formula_moiety 'C40 H26 Cd2 N10 O10'
_chemical_formula_sum 'C40 H26 Cd2 N10 O10'
_chemical_formula_weight 1031.51
_chemical_name_systematic
;
Bis[[aqua(1<i>H</i>-imidazol[4,5-<i>f</i>][1,10]phenanthroline-
\k^2^<i>N</i>^6^,<i>N</i>^7^)cadmium]bis(\m-pyridine-2,3-dicarboxylato)-
\k^3^<i>N</i>,<i>O</i>^2^:<i>O</i>^3^;\k^3^<i>O</i>^3^:<i>N</i>,<i>O</i>^2^]
;
_space_group_IT_number 2
_symmetry_cell_setting triclinic
_symmetry_space_group_name_Hall '-P 1'
_symmetry_space_group_name_H-M 'P -1'
_atom_sites_solution_hydrogens geom
_atom_sites_solution_primary direct
_atom_sites_solution_secondary difmap
_audit_creation_method SHELXL-97
_cell_angle_alpha 80.333(6)
_cell_angle_beta 72.974(5)
_cell_angle_gamma 80.170(5)
_cell_formula_units_Z 1
_cell_length_a 7.474(4)
_cell_length_b 10.214(5)
_cell_length_c 12.641(7)
_cell_measurement_reflns_used 2480
_cell_measurement_temperature 293(2)
_cell_measurement_theta_max 27.47
_cell_measurement_theta_min 3.21
_cell_volume 902.0(8)
_computing_cell_refinement 'CrystalClear (Rigaku, 2002)'
_computing_data_collection 'CrystalClear (Rigaku, 2002)'
_computing_data_reduction 'CrystalClear (Rigaku, 2002)'
_computing_molecular_graphics 'DIAMOND (Brandenburg, 1999)'
_computing_publication_material 'SHELXL97 (Sheldrick, 2008)'
_computing_structure_refinement 'SHELXL97 (Sheldrick, 2008)'
_computing_structure_solution 'SHELXS97 (Sheldrick, 2008)'
_diffrn_ambient_temperature 293(2)
_diffrn_detector_area_resol_mean 14.6306
_diffrn_measured_fraction_theta_full 0.954
_diffrn_measured_fraction_theta_max 0.954
_diffrn_measurement_device_type 'Rigaku Mercury CCD'
_diffrn_measurement_method '\w scans'
_diffrn_radiation_monochromator graphite
_diffrn_radiation_source 'fine-focus sealed tube'
_diffrn_radiation_type MoK\a
_diffrn_radiation_wavelength 0.71073
_diffrn_reflns_av_R_equivalents 0.0220
_diffrn_reflns_av_sigmaI/netI 0.0331
_diffrn_reflns_limit_h_max 8
_diffrn_reflns_limit_h_min -8
_diffrn_reflns_limit_k_max 12
_diffrn_reflns_limit_k_min -12
_diffrn_reflns_limit_l_max 13
_diffrn_reflns_limit_l_min -15
_diffrn_reflns_number 5733
_diffrn_reflns_theta_full 25.00
_diffrn_reflns_theta_max 25.00
_diffrn_reflns_theta_min 2.04
_exptl_absorpt_coefficient_mu 1.259
_exptl_absorpt_correction_T_max 1.000
_exptl_absorpt_correction_T_min 0.710
_exptl_absorpt_correction_type multi-scan
_exptl_absorpt_process_details '(CrystalClear; Rigaku, 2002)'
_exptl_crystal_colour colorless
_exptl_crystal_density_diffrn 1.899
_exptl_crystal_density_method 'not measured'
_exptl_crystal_description Prism
_exptl_crystal_F_000 512
_exptl_crystal_size_max 0.20
_exptl_crystal_size_mid 0.20
_exptl_crystal_size_min 0.15
_refine_diff_density_max 0.505
_refine_diff_density_min -0.472
_refine_ls_extinction_method none
_refine_ls_goodness_of_fit_ref 1.057
_refine_ls_hydrogen_treatment constr
_refine_ls_matrix_type full
_refine_ls_number_parameters 280
_refine_ls_number_reflns 3028
_refine_ls_number_restraints 0
_refine_ls_restrained_S_all 1.057
_refine_ls_R_factor_all 0.0353
_refine_ls_R_factor_gt 0.0318
_refine_ls_shift/su_max 0.000
_refine_ls_shift/su_mean 0.000
_refine_ls_structure_factor_coef Fsqd
_refine_ls_weighting_details 'calc w=1/[\s^2^(Fo^2^)+(0.0501P)^2^+0.6574P] where P=(Fo^2^+2Fc^2^)/3'
_refine_ls_weighting_scheme calc
_refine_ls_wR_factor_gt 0.0815
_refine_ls_wR_factor_ref 0.0844
_reflns_number_gt 2814
_reflns_number_total 3028
_reflns_threshold_expression I>2\s(I)
_cod_data_source_file hy2513.cif
_cod_data_source_block I
_cod_database_code 2233879
_cod_database_fobs_code 2233879

loop_
_symmetry_equiv_pos_as_xyz
'x, y, z'
'-x, -y, -z'

loop_
_atom_site_type_symbol
_atom_site_label
_atom_site_fract_x
_atom_site_fract_y
_atom_site_fract_z
_atom_site_U_iso_or_equiv
_atom_site_adp_type
_atom_site_calc_flag
_atom_site_refinement_flags
_atom_site_occupancy
_atom_site_symmetry_multiplicity
Cd Cd1 0.26858(4) 0.16248(2) 0.30239(2) 0.02641(12) Uani d . 1 1
N N1 0.2719(4) 0.3800(3) 0.2016(2) 0.0242(6) Uani d . 1 1
N N2 0.2600(4) 0.1574(3) 0.1127(3) 0.0294(7) Uani d . 1 1
N N3 0.2066(5) 0.4622(3) -0.2285(3) 0.0344(8) Uani d . 1 1
H H3A 0.1959 0.4151 -0.2761 0.041 Uiso calc R 1 1
N N4 0.2306(5) 0.6433(3) -0.1566(3) 0.0322(7) Uani d . 1 1
N N5 0.2571(4) -0.0638(3) 0.3757(3) 0.0268(7) Uani d . 1 1
O O1 -0.0331(3) 0.1178(2) 0.3352(2) 0.0305(6) Uani d . 1 1
O O2 -0.1954(4) -0.0475(3) 0.3424(3) 0.0467(8) Uani d . 1 1
O O3 -0.2560(4) -0.2618(3) 0.5495(2) 0.0339(6) Uani d . 1 1
O O4 -0.1475(4) -0.3605(3) 0.3967(2) 0.0416(7) Uani d . 1 1
O O5 0.5869(4) 0.1286(3) 0.2421(2) 0.0368(7) Uani d . 1 1
H H5B 0.6524 0.0746 0.2781 0.044 Uiso d R 1 1
H H5C 0.6230 0.2047 0.2285 0.044 Uiso d R 1 1
C C1 0.2593(5) 0.3962(3) 0.0950(3) 0.0213(7) Uani d . 1 1
C C2 0.2494(5) 0.2759(4) 0.0488(3) 0.0246(8) Uani d . 1 1
C C3 0.2495(7) 0.0489(4) 0.0717(4) 0.0420(10) Uani d . 1 1
H H3B 0.2560 -0.0331 0.1162 0.050 Uiso calc R 1 1
C C4 0.2294(7) 0.0509(5) -0.0348(4) 0.0483(12) Uani d . 1 1
H H4A 0.2227 -0.0281 -0.0600 0.058 Uiso calc R 1 1
C C5 0.2197(6) 0.1693(4) -0.1011(3) 0.0379(10) Uani d . 1 1
H H5A 0.2065 0.1721 -0.1723 0.045 Uiso calc R 1 1
C C6 0.2298(5) 0.2876(4) -0.0618(3) 0.0255(8) Uani d . 1 1
C C7 0.2241(5) 0.4174(4) -0.1214(3) 0.0266(8) Uani d . 1 1
C C8 0.2397(5) 0.5300(4) -0.0796(3) 0.0251(8) Uani d . 1 1
C C9 0.2572(5) 0.5218(4) 0.0316(3) 0.0241(8) Uani d . 1 1
C C10 0.2717(5) 0.6327(4) 0.0795(3) 0.0291(8) Uani d . 1 1
H H10A 0.2711 0.7176 0.0389 0.035 Uiso calc R 1 1
C C11 0.2865(6) 0.6147(4) 0.1857(3) 0.0338(9) Uani d . 1 1
H H11A 0.2974 0.6867 0.2186 0.041 Uiso calc R 1 1
C C12 0.2849(5) 0.4865(4) 0.2443(3) 0.0304(8) Uani d . 1 1
H H12A 0.2935 0.4752 0.3173 0.036 Uiso calc R 1 1
C C13 0.2101(6) 0.5969(4) -0.2415(4) 0.0382(10) Uani d . 1 1
H H13A 0.1987 0.6517 -0.3064 0.046 Uiso calc R 1 1
C C14 0.0898(5) -0.1061(3) 0.3911(3) 0.0223(7) Uani d . 1 1
C C15 0.0544(5) -0.2352(3) 0.4378(3) 0.0231(7) Uani d . 1 1
C C16 0.2012(5) -0.3232(4) 0.4680(3) 0.0270(8) Uani d . 1 1
H H16A 0.1830 -0.4108 0.4990 0.032 Uiso calc R 1 1
C C17 0.3719(5) -0.2801(4) 0.4519(3) 0.0346(9) Uani d . 1 1
H H17A 0.4706 -0.3379 0.4717 0.042 Uiso calc R 1 1
C C18 0.3952(5) -0.1499(4) 0.4060(3) 0.0342(9) Uani d . 1 1
H H18A 0.5111 -0.1207 0.3957 0.041 Uiso calc R 1 1
C C19 -0.0594(5) -0.0030(4) 0.3535(3) 0.0248(8) Uani d . 1 1
C C20 -0.1331(5) -0.2867(3) 0.4612(3) 0.0251(8) Uani d . 1 1

loop_
_atom_site_aniso_label
_atom_site_aniso_U_11
_atom_site_aniso_U_22
_atom_site_aniso_U_33
_atom_site_aniso_U_12
_atom_site_aniso_U_13
_atom_site_aniso_U_23
Cd1 0.03043(17) 0.02316(17) 0.02730(19) -0.00802(11) -0.01124(12) 0.00299(12)
N1 0.0313(16) 0.0207(15) 0.0204(16) -0.0054(13) -0.0088(13) 0.0032(13)
N2 0.0404(18) 0.0206(15) 0.0279(18) -0.0083(14) -0.0117(14) 0.0034(14)
N3 0.0405(19) 0.041(2) 0.0244(17) -0.0069(15) -0.0158(15) 0.0023(15)
N4 0.0382(18) 0.0333(18) 0.0243(18) -0.0107(15) -0.0082(14) 0.0041(15)
N5 0.0254(15) 0.0240(16) 0.0310(18) -0.0077(13) -0.0098(13) 0.0053(14)
O1 0.0305(14) 0.0234(14) 0.0375(16) -0.0064(11) -0.0130(12) 0.0063(12)
O2 0.0381(16) 0.0333(16) 0.076(2) -0.0140(13) -0.0342(16) 0.0161(16)
O3 0.0323(14) 0.0474(17) 0.0247(15) -0.0164(12) -0.0064(12) -0.0027(13)
O4 0.0490(17) 0.0441(17) 0.0419(18) -0.0124(14) -0.0175(14) -0.0179(15)
O5 0.0304(14) 0.0301(14) 0.0506(18) -0.0043(12) -0.0175(13) 0.0048(13)
C1 0.0225(17) 0.0208(17) 0.0184(18) -0.0057(14) -0.0036(13) 0.0032(14)
C2 0.0218(17) 0.0294(19) 0.0225(19) -0.0063(15) -0.0048(14) -0.0023(16)
C3 0.066(3) 0.023(2) 0.039(3) -0.010(2) -0.015(2) -0.0001(19)
C4 0.078(3) 0.035(2) 0.039(3) -0.015(2) -0.018(2) -0.012(2)
C5 0.048(2) 0.042(2) 0.028(2) -0.011(2) -0.0103(18) -0.0083(19)
C6 0.0297(19) 0.031(2) 0.0188(19) -0.0092(16) -0.0079(15) -0.0032(16)
C7 0.0263(18) 0.037(2) 0.0177(19) -0.0069(16) -0.0080(15) -0.0006(17)
C8 0.0274(18) 0.0268(19) 0.0191(19) -0.0081(15) -0.0055(14) 0.0061(16)
C9 0.0230(17) 0.0259(18) 0.024(2) -0.0058(14) -0.0084(15) 0.0010(16)
C10 0.037(2) 0.0213(18) 0.028(2) -0.0056(16) -0.0095(17) 0.0016(16)
C11 0.048(2) 0.027(2) 0.028(2) -0.0107(18) -0.0090(18) -0.0086(18)
C12 0.043(2) 0.0273(19) 0.024(2) -0.0056(17) -0.0148(17) -0.0013(16)
C13 0.042(2) 0.041(2) 0.030(2) -0.0084(19) -0.0175(19) 0.0169(19)
C14 0.0243(17) 0.0233(17) 0.0188(18) -0.0049(14) -0.0054(14) 0.0001(15)
C15 0.0287(18) 0.0220(17) 0.0210(19) -0.0059(14) -0.0090(15) -0.0028(15)
C16 0.034(2) 0.0204(18) 0.027(2) -0.0039(15) -0.0114(16) 0.0024(16)
C17 0.028(2) 0.032(2) 0.042(2) 0.0004(17) -0.0141(17) 0.0034(19)
C18 0.0234(19) 0.037(2) 0.042(2) -0.0077(16) -0.0137(17) 0.0089(19)
C19 0.0256(18) 0.0250(19) 0.0243(19) -0.0073(15) -0.0087(15) 0.0029(16)
C20 0.0299(19) 0.0200(17) 0.028(2) -0.0065(15) -0.0141(16) 0.0035(16)

loop_
_atom_type_symbol
_atom_type_description
_atom_type_scat_dispersion_real
_atom_type_scat_dispersion_imag
_atom_type_scat_source
C C 0.0033 0.0016 'International Tables Vol C Tables 4.2.6.8 and 6.1.1.4'
H H 0.0000 0.0000 'International Tables Vol C Tables 4.2.6.8 and 6.1.1.4'
N N 0.0061 0.0033 'International Tables Vol C Tables 4.2.6.8 and 6.1.1.4'
O O 0.0106 0.0060 'International Tables Vol C Tables 4.2.6.8 and 6.1.1.4'
Cd Cd -0.8075 1.2024 'International Tables Vol C Tables 4.2.6.8 and 6.1.1.4'

loop_
_geom_angle_atom_site_label_1
_geom_angle_atom_site_label_2
_geom_angle_atom_site_label_3
_geom_angle_site_symmetry_1
_geom_angle_site_symmetry_3
_geom_angle
O3 Cd1 O5 2_556 . 95.63(10)
O3 Cd1 O1 2_556 . 103.29(9)
O5 Cd1 O1 . . 157.08(10)
O3 Cd1 N5 2_556 . 103.40(11)
O5 Cd1 N5 . . 91.49(10)
O1 Cd1 N5 . . 71.77(9)
O3 Cd1 N1 2_556 . 86.07(11)
O5 Cd1 N1 . . 89.37(10)
O1 Cd1 N1 . . 104.56(10)
N5 Cd1 N1 . . 170.36(10)
O3 Cd1 N2 2_556 . 154.99(11)
O5 Cd1 N2 . . 88.28(11)
O1 Cd1 N2 . . 80.06(10)
N5 Cd1 N2 . . 101.17(10)
N1 Cd1 N2 . . 69.25(10)
C12 N1 C1 . . 118.5(3)
C12 N1 Cd1 . . 123.0(2)
C1 N1 Cd1 . . 118.4(2)
C3 N2 C2 . . 118.3(3)
C3 N2 Cd1 . . 124.9(3)
C2 N2 Cd1 . . 116.6(2)
C13 N3 C7 . . 105.0(3)
C13 N3 H3A . . 127.5
C7 N3 H3A . . 127.5
C13 N4 C8 . . 103.3(3)
C18 N5 C14 . . 118.7(3)
C18 N5 Cd1 . . 126.9(2)
C14 N5 Cd1 . . 114.3(2)
C19 O1 Cd1 . . 117.3(2)
C20 O3 Cd1 . 2_556 135.5(2)
Cd1 O5 H5B . . 122.1
Cd1 O5 H5C . . 106.4
H5B O5 H5C . . 110.6
N1 C1 C9 . . 121.4(3)
N1 C1 C2 . . 117.3(3)
C9 C1 C2 . . 121.2(3)
N2 C2 C6 . . 122.1(3)
N2 C2 C1 . . 118.2(3)
C6 C2 C1 . . 119.7(3)
N2 C3 C4 . . 123.5(4)
N2 C3 H3B . . 118.2
C4 C3 H3B . . 118.2
C5 C4 C3 . . 119.2(4)
C5 C4 H4A . . 120.4
C3 C4 H4A . . 120.4
C4 C5 C6 . . 119.8(4)
C4 C5 H5A . . 120.1
C6 C5 H5A . . 120.1
C5 C6 C7 . . 126.2(3)
C5 C6 C2 . . 117.1(4)
C7 C6 C2 . . 116.7(3)
C8 C7 N3 . . 105.3(3)
C8 C7 C6 . . 123.7(3)
N3 C7 C6 . . 130.9(3)
C7 C8 N4 . . 111.1(3)
C7 C8 C9 . . 120.9(3)
N4 C8 C9 . . 127.9(3)
C1 C9 C10 . . 118.6(3)
C1 C9 C8 . . 117.7(3)
C10 C9 C8 . . 123.7(3)
C11 C10 C9 . . 119.3(4)
C11 C10 H10A . . 120.4
C9 C10 H10A . . 120.4
C10 C11 C12 . . 118.9(3)
C10 C11 H11A . . 120.6
C12 C11 H11A . . 120.6
N1 C12 C11 . . 123.3(3)
N1 C12 H12A . . 118.3
C11 C12 H12A . . 118.3
N4 C13 N3 . . 115.2(4)
N4 C13 H13A . . 122.4
N3 C13 H13A . . 122.4
N5 C14 C15 . . 122.5(3)
N5 C14 C19 . . 115.6(3)
C15 C14 C19 . . 121.9(3)
C14 C15 C16 . . 117.7(3)
C14 C15 C20 . . 124.8(3)
C16 C15 C20 . . 117.5(3)
C17 C16 C15 . . 119.8(3)
C17 C16 H16A . . 120.1
C15 C16 H16A . . 120.1
C16 C17 C18 . . 119.0(4)
C16 C17 H17A . . 120.5
C18 C17 H17A . . 120.5
N5 C18 C17 . . 122.4(3)
N5 C18 H18A . . 118.8
C17 C18 H18A . . 118.8
O2 C19 O1 . . 125.9(3)
O2 C19 C14 . . 116.0(3)
O1 C19 C14 . . 118.0(3)
O4 C20 O3 . . 124.7(3)
O4 C20 C15 . . 117.2(3)
O3 C20 C15 . . 117.7(3)

loop_
_geom_bond_atom_site_label_1
_geom_bond_atom_site_label_2
_geom_bond_site_symmetry_2
_geom_bond_distance
Cd1 O3 2_556 2.246(3)
Cd1 O5 . 2.260(3)
Cd1 O1 . 2.281(3)
Cd1 N5 . 2.347(3)
Cd1 N1 . 2.369(3)
Cd1 N2 . 2.427(3)
N1 C12 . 1.322(5)
N1 C1 . 1.359(4)
N2 C3 . 1.323(5)
N2 C2 . 1.342(5)
N3 C13 . 1.361(5)
N3 C7 . 1.391(5)
N3 H3A . 0.8600
N4 C13 . 1.300(5)
N4 C8 . 1.387(5)
N5 C18 . 1.340(5)
N5 C14 . 1.342(4)
O1 C19 . 1.255(4)
O2 C19 . 1.234(4)
O3 C20 . 1.253(5)
O4 C20 . 1.237(4)
O5 H5B . 0.8400
O5 H5C . 0.8400
C1 C9 . 1.394(5)
C1 C2 . 1.466(5)
C2 C6 . 1.432(5)
C3 C4 . 1.394(6)
C3 H3B . 0.9300
C4 C5 . 1.355(6)
C4 H4A . 0.9300
C5 C6 . 1.402(5)
C5 H5A . 0.9300
C6 C7 . 1.411(5)
C7 C8 . 1.378(5)
C8 C9 . 1.437(5)
C9 C10 . 1.404(5)
C10 C11 . 1.358(5)
C10 H10A . 0.9300
C11 C12 . 1.392(6)
C11 H11A . 0.9300
C12 H12A . 0.9300
C13 H13A . 0.9300
C14 C15 . 1.387(5)
C14 C19 . 1.523(5)
C15 C16 . 1.397(5)
C15 C20 . 1.512(5)
C16 C17 . 1.368(5)
C16 H16A . 0.9300
C17 C18 . 1.377(6)
C17 H17A . 0.9300
C18 H18A . 0.9300

loop_
_geom_hbond_atom_site_label_D
_geom_hbond_atom_site_label_H
_geom_hbond_atom_site_label_A
_geom_hbond_site_symmetry_A
_geom_hbond_distance_DH
_geom_hbond_distance_HA
_geom_hbond_distance_DA
_geom_hbond_angle_DHA
_geom_hbond_publ_flag
N3 H3A O4 2 0.86 1.86 2.691(5) 164 y
O5 H5B O2 1_655 0.84 1.80 2.633(5) 174 y
O5 H5C N4 2_665 0.84 1.99 2.799(5) 161 y
